data_7707376
loop_
_publ_author_name
'Paparo, Albert'
'Matthews, Aidan J. R.'
'Smith, Cory D.'
'Edwards, Alison J.'
'Yuvaraj, K.'
'Jones, Cameron'

_publ_section_title
;
 N-Heterocyclic carbene, carbodiphosphorane and diphosphine adducts of
 beryllium dihalides: synthesis, characterisation and reduction studies.
;
_journal_issue 22
_journal_name_full 'Dalton transactions (Cambridge, England : 2003)'
_journal_page_first 7604
_journal_page_last 7609
_journal_paper_doi 10.1039/d1dt01393a
_journal_volume 50
_journal_year 2021
_chemical_formula_sum 'C61 H71 Al Be I2 N2 P2'
_chemical_formula_weight 1183.92
_space_group_crystal_system triclinic
_space_group_IT_number 2
_space_group_name_Hall '-P 1'
_space_group_name_H-M_alt 'P -1'
_atom_sites_solution_hydrogens geom
_audit_creation_method SHELXL-2016/6
_audit_update_record
;
2021-04-26 deposited with the CCDC.	2021-05-11 downloaded from the CCDC.
;
_cell_angle_alpha 94.4720(10)
_cell_angle_beta 98.0260(10)
_cell_angle_gamma 102.9270(10)
_cell_formula_units_Z 2
_cell_length_a 11.70530(10)
_cell_length_b 12.26950(10)
_cell_length_c 20.3965(2)
_cell_measurement_reflns_used 29353
_cell_measurement_temperature 123(2)
_cell_measurement_theta_max 30.6170
_cell_measurement_theta_min 3.3180
_cell_volume 2808.94(5)
_computing_cell_refinement 'CrysAlisPro 1.171.40.53 (Rigaku OD, 2019)'
_computing_data_collection 'CrysAlisPro 1.171.40.53 (Rigaku OD, 2019)'
_computing_data_reduction 'CrysAlisPro 1.171.40.53 (Rigaku OD, 2019)'
_computing_structure_refinement 'SHELXL-2016/6 (Sheldrick, 2016)'
_computing_structure_solution 'ShelXT (Sheldrick, 2015)'
_diffrn_ambient_temperature 123(2)
_diffrn_measured_fraction_theta_full 0.997
_diffrn_measured_fraction_theta_max 0.998
_diffrn_measurement_device_type 'XtaLAB Synergy, Dualflex, HyPix'
_diffrn_measurement_method '\w scans'
_diffrn_radiation_type MoK\a
_diffrn_radiation_wavelength 0.71073
_diffrn_reflns_av_R_equivalents 0.0278
_diffrn_reflns_av_unetI/netI 0.0239
_diffrn_reflns_Laue_measured_fraction_full 0.997
_diffrn_reflns_Laue_measured_fraction_max 0.998
_diffrn_reflns_limit_h_max 14
_diffrn_reflns_limit_h_min -14
_diffrn_reflns_limit_k_max 14
_diffrn_reflns_limit_k_min -14
_diffrn_reflns_limit_l_max 24
_diffrn_reflns_limit_l_min -24
_diffrn_reflns_number 38111
_diffrn_reflns_point_group_measured_fraction_full 0.997
_diffrn_reflns_point_group_measured_fraction_max 0.998
_diffrn_reflns_theta_full 25.242
_diffrn_reflns_theta_max 25.499
_diffrn_reflns_theta_min 3.322
_diffrn_source 'micro-focus sealed X-ray tube'
_exptl_absorpt_coefficient_mu 1.232
_exptl_absorpt_correction_T_max 1.00000
_exptl_absorpt_correction_T_min 0.67843
_exptl_absorpt_correction_type multi-scan
_exptl_absorpt_process_details
;
CrysAlisPro 1.171.40.53 (Rigaku Oxford Diffraction, 2019)
Empirical absorption correction using spherical harmonics,
 implemented in SCALE3 ABSPACK scaling algorithm.
;
_exptl_crystal_colour yellow
_exptl_crystal_density_diffrn 1.400
_exptl_crystal_description block
_exptl_crystal_F_000 1208
_exptl_crystal_size_max 0.479
_exptl_crystal_size_mid 0.222
_exptl_crystal_size_min 0.181
_refine_diff_density_max 0.650
_refine_diff_density_min -0.416
_refine_diff_density_rms 0.058
_refine_ls_extinction_method none
_refine_ls_goodness_of_fit_ref 1.051
_refine_ls_hydrogen_treatment constr
_refine_ls_matrix_type full
_refine_ls_number_parameters 647
_refine_ls_number_reflns 10407
_refine_ls_number_restraints 12
_refine_ls_restrained_S_all 1.093
_refine_ls_R_factor_all 0.0248
_refine_ls_R_factor_gt 0.0218
_refine_ls_shift/su_max 0.005
_refine_ls_shift/su_mean 0.000
_refine_ls_structure_factor_coef Fsqd
_refine_ls_weighting_details 'w=1/[\s^2^(Fo^2^)+(0.0230P)^2^+1.7682P] where P=(Fo^2^+2Fc^2^)/3'
_refine_ls_weighting_scheme calc
_refine_ls_wR_factor_gt 0.0530
_refine_ls_wR_factor_ref 0.0545
_reflns_Friedel_coverage 0.000
_reflns_number_gt 9490
_reflns_number_total 10407
_reflns_threshold_expression 'I > 2\s(I)'
_cod_data_source_file d1dt01393a2.cif
_cod_data_source_block Cj1487
_cod_depositor_comments 'Adding full bibliography for 7707372--7707383.cif.'
_cod_database_code 7707376
_shelx_shelxl_version_number 2016/6
_shelx_space_group_comment
;
The symmetry employed for this shelxl refinement is uniquely defined
by the following loop, which should always be used as a source of
symmetry information in preference to the above space-group names.
They are only intended as comments.
;
_shelx_estimated_absorpt_t_min 0.590
_shelx_estimated_absorpt_t_max 0.808

loop_
_space_group_symop_operation_xyz
'x, y, z'
'-x, -y, -z'

loop_
_atom_site_label
_atom_site_type_symbol
_atom_site_fract_x
_atom_site_fract_y
_atom_site_fract_z
_atom_site_U_iso_or_equiv
_atom_site_adp_type
_atom_site_occupancy
_atom_site_site_symmetry_order
_atom_site_calc_flag
_atom_site_refinement_flags_posn
_atom_site_refinement_flags_adp
_atom_site_refinement_flags_occupancy
_atom_site_disorder_assembly
_atom_site_disorder_group
I1 I 0.07031(2) 0.65232(2) 0.31796(2) 0.02112(2) Uani 1 1 d . . . . .
P1 P 0.26629(4) 0.51673(3) 0.12021(2) 0.01750(8) Uani 1 1 d . . . . .
Al1 Al 0.29304(4) 0.73215(4) 0.29081(2) 0.01451(9) Uani 1 1 d . . . . .
N1 N 0.32213(11) 0.88877(10) 0.32874(6) 0.0171(3) Uani 1 1 d . . . . .
C1 C 0.34450(17) 1.03211(14) 0.42612(9) 0.0295(4) Uani 1 1 d . . . . .
H1A H 0.424524 1.064748 0.450813 0.044 Uiso 1 1 calc R U . . .
H1B H 0.286539 1.028858 0.456690 0.044 Uiso 1 1 calc R U . . .
H1C H 0.326555 1.078907 0.391092 0.044 Uiso 1 1 calc R U . . .
Be1 Be 0.30017(18) 0.68680(16) 0.17668(9) 0.0173(4) Uani 1 1 d . . . . .
I2 I 0.48753(2) 0.75732(2) 0.13887(2) 0.01979(2) Uani 1 1 d . . . . .
P2 P 0.17675(3) 0.73773(3) 0.09371(2) 0.01608(8) Uani 1 1 d . . . . .
N2 N 0.38653(11) 0.68772(10) 0.36601(6) 0.0147(3) Uani 1 1 d . . . . .
C2 C 0.33812(14) 0.91418(13) 0.39482(8) 0.0203(3) Uani 1 1 d . . . . .
C3 C 0.35477(14) 0.83702(13) 0.43994(7) 0.0203(3) Uani 1 1 d . . . . .
H3 H 0.342283 0.855607 0.484048 0.024 Uiso 1 1 calc R U . . .
C4 C 0.38763(13) 0.73582(13) 0.42769(7) 0.0179(3) Uani 1 1 d . . . . .
C5 C 0.42798(15) 0.68238(14) 0.48836(7) 0.0240(4) Uani 1 1 d . . . . .
H5A H 0.367614 0.614547 0.492178 0.036 Uiso 1 1 calc R U . . .
H5B H 0.439356 0.735848 0.528347 0.036 Uiso 1 1 calc R U . . .
H5C H 0.503114 0.662116 0.483881 0.036 Uiso 1 1 calc R U . . .
C6 C 0.32215(14) 0.98211(12) 0.28891(7) 0.0193(3) Uani 1 1 d . . . . .
C7 C 0.21637(15) 1.01705(14) 0.27113(8) 0.0257(4) Uani 1 1 d . . . . .
C8 C 0.22337(16) 1.11420(14) 0.23903(9) 0.0278(4) Uani 1 1 d . . . . .
H8 H 0.153023 1.139072 0.226470 0.033 Uiso 1 1 calc R U . . .
C9 C 0.32922(17) 1.17482(14) 0.22511(9) 0.0292(4) Uani 1 1 d . . . . .
H9 H 0.332049 1.242293 0.204835 0.035 Uiso 1 1 calc R U . . .
C10 C 0.43129(16) 1.13746(14) 0.24065(8) 0.0267(4) Uani 1 1 d . . . . .
H10 H 0.503771 1.178722 0.229819 0.032 Uiso 1 1 calc R U . . .
C11 C 0.43021(15) 1.04027(13) 0.27197(8) 0.0213(4) Uani 1 1 d . . . . .
C12 C 0.0934(2) 0.9478(2) 0.27831(12) 0.0226(6) Uani 0.714(3) 1 d . . P A 1
H12 H 0.092397 0.866616 0.267449 0.027 Uiso 0.714(3) 1 calc R U P A 1
C13 C -0.0094(2) 0.9732(2) 0.23181(13) 0.0302(6) Uani 0.714(3) 1 d . . P A 1
H13A H -0.018367 1.048690 0.245658 0.045 Uiso 0.714(3) 1 calc R U P A 1
H13B H -0.082894 0.917589 0.233950 0.045 Uiso 0.714(3) 1 calc R U P A 1
H13C H 0.007320 0.969549 0.186028 0.045 Uiso 0.714(3) 1 calc R U P A 1
C14 C 0.0699(2) 0.9634(2) 0.35060(12) 0.0321(6) Uani 0.714(3) 1 d . . P A 1
H14A H 0.122307 0.928800 0.379558 0.048 Uiso 0.714(3) 1 calc R U P A 1
H14B H -0.013101 0.927505 0.352429 0.048 Uiso 0.714(3) 1 calc R U P A 1
H14C H 0.085508 1.043938 0.365743 0.048 Uiso 0.714(3) 1 calc R U P A 1
C15 C 0.54461(15) 1.00101(14) 0.28741(8) 0.0243(4) Uani 1 1 d . . . . .
H15 H 0.522990 0.916851 0.281484 0.029 Uiso 1 1 calc R U . . .
C16 C 0.63265(16) 1.03981(16) 0.24002(9) 0.0315(4) Uani 1 1 d . . . . .
H16A H 0.591166 1.023488 0.193894 0.047 Uiso 1 1 calc R U . . .
H16B H 0.696398 0.999754 0.245631 0.047 Uiso 1 1 calc R U . . .
H16C H 0.666626 1.120960 0.250247 0.047 Uiso 1 1 calc R U . . .
C17 C 0.60656(16) 1.03895(16) 0.35968(9) 0.0326(4) Uani 1 1 d . . . . .
H17A H 0.617910 1.120547 0.369140 0.049 Uiso 1 1 calc R U . . .
H17B H 0.683957 1.019743 0.365908 0.049 Uiso 1 1 calc R U . . .
H17C H 0.557360 1.000773 0.390092 0.049 Uiso 1 1 calc R U . . .
C18 C 0.44854(14) 0.59742(13) 0.36137(7) 0.0172(3) Uani 1 1 d . . . . .
C19 C 0.56912(14) 0.62470(14) 0.35386(7) 0.0208(3) Uani 1 1 d . . . . .
C20 C 0.62856(15) 0.53804(14) 0.35087(8) 0.0245(4) Uani 1 1 d . . . . .
H20 H 0.710066 0.555176 0.346178 0.029 Uiso 1 1 calc R U . . .
C21 C 0.57108(15) 0.42788(14) 0.35459(8) 0.0262(4) Uani 1 1 d . . . . .
H21 H 0.612697 0.369912 0.351894 0.031 Uiso 1 1 calc R U . . .
C22 C 0.45311(15) 0.40224(14) 0.36224(8) 0.0232(4) Uani 1 1 d . . . . .
H22 H 0.413903 0.326188 0.364245 0.028 Uiso 1 1 calc R U . . .
C23 C 0.39008(14) 0.48631(13) 0.36711(7) 0.0191(3) Uani 1 1 d . . . . .
C24 C 0.63888(15) 0.74498(15) 0.35341(8) 0.0262(4) Uani 1 1 d . . . . .
H24 H 0.580612 0.792403 0.343822 0.031 Uiso 1 1 calc R U . . .
C25 C 0.71902(16) 0.75678(18) 0.30005(9) 0.0367(5) Uani 1 1 d . . . . .
H25A H 0.784390 0.720518 0.312061 0.055 Uiso 1 1 calc R U . . .
H25B H 0.751334 0.836733 0.296877 0.055 Uiso 1 1 calc R U . . .
H25C H 0.672733 0.720644 0.256991 0.055 Uiso 1 1 calc R U . . .
C26 C 0.7139(2) 0.79081(17) 0.42188(10) 0.0406(5) Uani 1 1 d . . . . .
H26A H 0.661715 0.789024 0.455619 0.061 Uiso 1 1 calc R U . . .
H26B H 0.757652 0.868506 0.420699 0.061 Uiso 1 1 calc R U . . .
H26C H 0.770157 0.744196 0.433075 0.061 Uiso 1 1 calc R U . . .
C27 C 0.26184(14) 0.45281(13) 0.37800(8) 0.0213(4) Uani 1 1 d . . . . .
H27 H 0.234376 0.523258 0.386966 0.026 Uiso 1 1 calc R U . . .
C28 C 0.18467(16) 0.38637(16) 0.31468(9) 0.0329(4) Uani 1 1 d . . . . .
H28A H 0.196577 0.430038 0.276929 0.049 Uiso 1 1 calc R U . . .
H28B H 0.100949 0.371625 0.320198 0.049 Uiso 1 1 calc R U . . .
H28C H 0.206931 0.314773 0.306261 0.049 Uiso 1 1 calc R U . . .
C29 C 0.24623(17) 0.38499(15) 0.43766(9) 0.0312(4) Uani 1 1 d . . . . .
H29A H 0.264766 0.311937 0.428044 0.047 Uiso 1 1 calc R U . . .
H29B H 0.163953 0.373244 0.445673 0.047 Uiso 1 1 calc R U . . .
H29C H 0.299989 0.426497 0.477336 0.047 Uiso 1 1 calc R U . . .
C30 C 0.22566(15) 0.54317(13) 0.03310(7) 0.0214(4) Uani 1 1 d . . . . .
H30A H 0.296426 0.585215 0.016563 0.026 Uiso 1 1 calc R U . . .
H30B H 0.193628 0.470990 0.004227 0.026 Uiso 1 1 calc R U . . .
C31 C 0.13152(14) 0.61210(13) 0.03179(7) 0.0215(4) Uani 1 1 d . . . . .
H31A H 0.056532 0.564001 0.040625 0.026 Uiso 1 1 calc R U . . .
H31B H 0.116109 0.635880 -0.013228 0.026 Uiso 1 1 calc R U . . .
C32 C 0.39048(14) 0.45062(13) 0.11939(8) 0.0202(3) Uani 1 1 d . . . . .
C33 C 0.41193(15) 0.39617(14) 0.06099(8) 0.0253(4) Uani 1 1 d . . . . .
H33 H 0.359519 0.391506 0.020327 0.030 Uiso 1 1 calc R U . . .
C34 C 0.50887(16) 0.34924(14) 0.06226(9) 0.0285(4) Uani 1 1 d . . . . .
H34 H 0.522361 0.311742 0.022553 0.034 Uiso 1 1 calc R U . . .
C35 C 0.58637(16) 0.35655(15) 0.12101(9) 0.0295(4) Uani 1 1 d . . . . .
H35 H 0.653209 0.324515 0.121593 0.035 Uiso 1 1 calc R U . . .
C36 C 0.56644(16) 0.41084(15) 0.17928(9) 0.0290(4) Uani 1 1 d . . . . .
H36 H 0.619779 0.416132 0.219669 0.035 Uiso 1 1 calc R U . . .
C37 C 0.46861(15) 0.45725(14) 0.17835(8) 0.0234(4) Uani 1 1 d . . . . .
H37 H 0.454874 0.493833 0.218279 0.028 Uiso 1 1 calc R U . . .
C38 C 0.13959(14) 0.40553(13) 0.13073(7) 0.0214(4) Uani 1 1 d . . . . .
C39 C 0.05440(15) 0.43513(15) 0.16478(8) 0.0270(4) Uani 1 1 d . . . . .
H39 H 0.063750 0.511425 0.181879 0.032 Uiso 1 1 calc R U . . .
C40 C -0.04466(17) 0.35445(17) 0.17421(9) 0.0338(5) Uani 1 1 d . . . . .
H40 H -0.103414 0.375819 0.196714 0.041 Uiso 1 1 calc R U . . .
C41 C -0.05687(17) 0.24312(17) 0.15060(9) 0.0380(5) Uani 1 1 d . . . . .
H41 H -0.123228 0.187353 0.157775 0.046 Uiso 1 1 calc R U . . .
C42 C 0.02718(18) 0.21305(16) 0.11666(10) 0.0374(5) Uani 1 1 d . . . . .
H42 H 0.017958 0.136499 0.100145 0.045 Uiso 1 1 calc R U . . .
C43 C 0.12499(17) 0.29317(14) 0.10634(9) 0.0298(4) Uani 1 1 d . . . . .
H43 H 0.182164 0.271513 0.082617 0.036 Uiso 1 1 calc R U . . .
C44 C 0.03145(14) 0.76880(14) 0.09575(8) 0.0217(4) Uani 1 1 d . . . . .
C45 C -0.00555(15) 0.84884(15) 0.05893(8) 0.0287(4) Uani 1 1 d . . . . .
H45 H 0.048117 0.894147 0.035444 0.034 Uiso 1 1 calc R U . . .
C46 C -0.12012(16) 0.86302(18) 0.05625(9) 0.0361(5) Uani 1 1 d . . . . .
H46 H -0.144462 0.918410 0.031280 0.043 Uiso 1 1 calc R U . . .
C47 C -0.19905(16) 0.79698(17) 0.08970(9) 0.0339(4) Uani 1 1 d . . . . .
H47 H -0.277941 0.806199 0.087153 0.041 Uiso 1 1 calc R U . . .
C48 C -0.16390(17) 0.71815(18) 0.12659(10) 0.0393(5) Uani 1 1 d . . . . .
H48 H -0.218319 0.672645 0.149583 0.047 Uiso 1 1 calc R U . . .
C49 C -0.04787(16) 0.70487(17) 0.13031(10) 0.0375(5) Uani 1 1 d . . . . .
H49 H -0.023083 0.651448 0.156820 0.045 Uiso 1 1 calc R U . . .
C50 C 0.25320(13) 0.85236(13) 0.05314(7) 0.0185(3) Uani 1 1 d . . . . .
C51 C 0.27312(14) 0.83984(14) -0.01236(8) 0.0222(4) Uani 1 1 d . . . . .
H51 H 0.245499 0.768490 -0.038197 0.027 Uiso 1 1 calc R U . . .
C52 C 0.33306(15) 0.93091(15) -0.04017(8) 0.0279(4) Uani 1 1 d . . . . .
H52 H 0.346710 0.921652 -0.084872 0.034 Uiso 1 1 calc R U . . .
C53 C 0.37304(15) 1.03516(15) -0.00303(9) 0.0288(4) Uani 1 1 d . . . . .
H53 H 0.413698 1.097485 -0.022323 0.035 Uiso 1 1 calc R U . . .
C54 C 0.35384(15) 1.04884(14) 0.06232(9) 0.0272(4) Uani 1 1 d . . . . .
H54 H 0.381043 1.120539 0.087794 0.033 Uiso 1 1 calc R U . . .
C55 C 0.29486(14) 0.95766(13) 0.09043(8) 0.0231(4) Uani 1 1 d . . . . .
H55 H 0.282728 0.966943 0.135416 0.028 Uiso 1 1 calc R U . . .
C56 C 0.1076(2) 0.6413(3) 0.51421(11) 0.0702(8) Uani 1 1 d . . . . .
H56 H 0.109465 0.598354 0.473724 0.084 Uiso 1 1 calc R U . . .
C57 C 0.0892(2) 0.7456(3) 0.51227(12) 0.0642(8) Uani 1 1 d . . . . .
H57 H 0.077171 0.774952 0.470784 0.077 Uiso 1 1 calc R U . . .
C58 C 0.0878(3) 0.8097(3) 0.57073(14) 0.0830(10) Uani 1 1 d . . . . .
H58 H 0.075604 0.883571 0.569992 0.100 Uiso 1 1 calc R U . . .
C59 C 0.1048(3) 0.7639(3) 0.63124(14) 0.0902(11) Uani 1 1 d . U . . .
H59 H 0.104082 0.807004 0.671888 0.108 Uiso 1 1 calc R U . . .
C60 C 0.1222(2) 0.6586(4) 0.63192(13) 0.0834(10) Uani 1 1 d . U . . .
H60 H 0.133481 0.628371 0.673161 0.100 Uiso 1 1 calc R U . . .
C61 C 0.1239(2) 0.5949(3) 0.57373(13) 0.0806(9) Uani 1 1 d . . . . .
H61 H 0.135913 0.520850 0.574241 0.097 Uiso 1 1 calc R U . . .
C12A C 0.1027(5) 0.9693(5) 0.3027(3) 0.0210(14) Uiso 0.286(3) 1 d . . P A 2
H12A H 0.117288 0.908532 0.330390 0.025 Uiso 0.286(3) 1 calc R U P A 2
C13A C 0.0103(6) 0.9193(6) 0.2429(3) 0.0317(15) Uiso 0.286(3) 1 d . . P A 2
H13D H -0.064330 0.884362 0.257517 0.048 Uiso 0.286(3) 1 calc R U P A 2
H13E H 0.037280 0.862294 0.216834 0.048 Uiso 0.286(3) 1 calc R U P A 2
H13F H -0.002574 0.978740 0.215267 0.048 Uiso 0.286(3) 1 calc R U P A 2
C14A C 0.0591(6) 1.0575(6) 0.3445(3) 0.0378(16) Uiso 0.286(3) 1 d . . P A 2
H14D H 0.032660 1.110200 0.315527 0.057 Uiso 0.286(3) 1 calc R U P A 2
H14E H 0.124129 1.098871 0.379249 0.057 Uiso 0.286(3) 1 calc R U P A 2
H14F H -0.007291 1.019430 0.365207 0.057 Uiso 0.286(3) 1 calc R U P A 2

loop_
_atom_site_aniso_label
_atom_site_aniso_U_11
_atom_site_aniso_U_22
_atom_site_aniso_U_33
_atom_site_aniso_U_23
_atom_site_aniso_U_13
_atom_site_aniso_U_12
I1 0.01835(5) 0.02381(5) 0.02233(5) 0.00334(4) 0.00505(4) 0.00607(4)
P1 0.02184(19) 0.01599(18) 0.01385(17) 0.00045(14) 0.00223(15) 0.00361(15)
Al1 0.0173(2) 0.0150(2) 0.01178(19) 0.00197(16) 0.00235(16) 0.00492(16)
N1 0.0210(6) 0.0150(6) 0.0159(6) 0.0021(5) 0.0032(5) 0.0050(5)
C1 0.0397(10) 0.0226(8) 0.0240(8) -0.0067(7) -0.0027(7) 0.0106(7)
Be1 0.0199(9) 0.0163(9) 0.0158(9) 0.0024(7) 0.0038(7) 0.0039(7)
I2 0.01569(5) 0.02393(5) 0.02023(5) 0.00518(4) 0.00470(4) 0.00366(4)
P2 0.01536(17) 0.01909(18) 0.01351(17) 0.00357(14) 0.00141(14) 0.00349(14)
N2 0.0159(6) 0.0153(6) 0.0135(5) 0.0028(5) 0.0026(5) 0.0042(5)
C2 0.0186(7) 0.0203(7) 0.0207(7) -0.0026(6) 0.0020(6) 0.0045(6)
C3 0.0224(8) 0.0236(8) 0.0138(7) -0.0018(6) 0.0026(6) 0.0047(6)
C4 0.0166(7) 0.0203(7) 0.0148(7) 0.0024(6) 0.0015(6) 0.0008(6)
C5 0.0307(8) 0.0275(8) 0.0145(7) 0.0037(6) 0.0022(6) 0.0087(7)
C6 0.0278(8) 0.0136(7) 0.0164(7) 0.0007(6) 0.0025(6) 0.0054(6)
C7 0.0287(8) 0.0194(8) 0.0304(8) 0.0032(7) 0.0055(7) 0.0081(6)
C8 0.0355(9) 0.0179(8) 0.0309(9) 0.0036(7) 0.0006(7) 0.0105(7)
C9 0.0398(10) 0.0158(8) 0.0314(9) 0.0065(7) 0.0032(8) 0.0057(7)
C10 0.0312(9) 0.0187(8) 0.0278(8) 0.0039(7) 0.0048(7) 0.0003(7)
C11 0.0278(8) 0.0167(7) 0.0172(7) 0.0000(6) 0.0014(6) 0.0027(6)
C12 0.0260(11) 0.0239(11) 0.0212(11) 0.0049(9) 0.0046(9) 0.0113(9)
C13 0.0276(12) 0.0289(13) 0.0353(13) 0.0052(11) 0.0020(10) 0.0103(10)
C14 0.0291(12) 0.0385(14) 0.0313(13) 0.0042(11) 0.0077(10) 0.0114(10)
C15 0.0239(8) 0.0205(8) 0.0265(8) 0.0042(6) 0.0031(7) 0.0009(6)
C16 0.0286(9) 0.0285(9) 0.0380(9) 0.0080(7) 0.0118(7) 0.0025(7)
C17 0.0264(9) 0.0361(10) 0.0309(9) 0.0055(8) -0.0011(7) 0.0009(8)
C18 0.0226(7) 0.0201(7) 0.0107(6) 0.0029(5) 0.0019(6) 0.0091(6)
C19 0.0236(8) 0.0259(8) 0.0145(7) 0.0062(6) 0.0031(6) 0.0080(6)
C20 0.0219(8) 0.0356(9) 0.0205(7) 0.0063(7) 0.0050(6) 0.0142(6)
C21 0.0329(8) 0.0300(8) 0.0218(8) 0.0057(6) 0.0034(7) 0.0198(6)
C22 0.0305(8) 0.0199(7) 0.0210(7) 0.0042(6) 0.0006(6) 0.0110(6)
C23 0.0243(8) 0.0216(7) 0.0118(7) 0.0032(6) 0.0000(6) 0.0077(6)
C24 0.0200(8) 0.0297(8) 0.0322(8) 0.0126(7) 0.0067(7) 0.0084(6)
C25 0.0259(9) 0.0504(11) 0.0351(9) 0.0198(8) 0.0073(7) 0.0055(8)
C26 0.0489(12) 0.0320(10) 0.0350(10) 0.0028(8) 0.0066(9) -0.0023(9)
C27 0.0231(8) 0.0190(7) 0.0224(7) 0.0059(6) 0.0025(6) 0.0056(6)
C28 0.0285(9) 0.0336(9) 0.0340(9) -0.0023(8) -0.0020(8) 0.0085(7)
C29 0.0326(9) 0.0307(9) 0.0332(9) 0.0133(7) 0.0096(7) 0.0075(7)
C30 0.0292(8) 0.0196(7) 0.0136(7) 0.0000(6) 0.0024(6) 0.0031(6)
C31 0.0223(8) 0.0229(8) 0.0154(7) 0.0026(6) -0.0008(6) -0.0002(6)
C32 0.0249(8) 0.0161(7) 0.0204(7) 0.0042(6) 0.0068(6) 0.0042(6)
C33 0.0310(9) 0.0222(8) 0.0215(8) -0.0010(6) 0.0050(7) 0.0047(7)
C34 0.0345(9) 0.0239(8) 0.0284(8) -0.0030(7) 0.0144(7) 0.0059(7)
C35 0.0318(9) 0.0268(8) 0.0356(9) 0.0041(7) 0.0134(7) 0.0136(7)
C36 0.0333(9) 0.0300(9) 0.0267(8) 0.0040(7) 0.0052(7) 0.0131(7)
C37 0.0313(8) 0.0219(8) 0.0193(7) 0.0013(6) 0.0064(6) 0.0100(6)
C38 0.0239(8) 0.0220(8) 0.0153(7) 0.0045(6) -0.0027(6) 0.0017(6)
C39 0.0293(9) 0.0303(9) 0.0190(8) 0.0037(7) 0.0022(7) 0.0029(7)
C40 0.0252(9) 0.0472(11) 0.0252(8) 0.0086(8) 0.0028(7) 0.0000(8)
C41 0.0306(10) 0.0428(11) 0.0301(9) 0.0167(8) -0.0069(8) -0.0106(8)
C42 0.0428(11) 0.0225(9) 0.0372(10) 0.0055(8) -0.0078(9) -0.0044(8)
C43 0.0339(9) 0.0227(8) 0.0292(9) 0.0018(7) -0.0010(7) 0.0033(7)
C44 0.0172(7) 0.0284(8) 0.0189(7) 0.0018(6) 0.0015(6) 0.0052(6)
C45 0.0229(8) 0.0388(9) 0.0289(8) 0.0133(7) 0.0081(7) 0.0112(7)
C46 0.0259(9) 0.0521(11) 0.0371(9) 0.0168(8) 0.0060(7) 0.0188(8)
C47 0.0190(8) 0.0522(11) 0.0329(9) 0.0052(8) 0.0047(7) 0.0128(7)
C48 0.0250(9) 0.0533(12) 0.0435(10) 0.0158(9) 0.0161(8) 0.0075(8)
C49 0.0284(9) 0.0465(10) 0.0453(10) 0.0242(8) 0.0136(8) 0.0137(8)
C50 0.0131(7) 0.0232(7) 0.0206(7) 0.0077(6) 0.0018(6) 0.0062(6)
C51 0.0187(7) 0.0294(8) 0.0203(7) 0.0066(6) 0.0028(6) 0.0083(6)
C52 0.0237(8) 0.0431(10) 0.0220(8) 0.0165(7) 0.0076(6) 0.0116(7)
C53 0.0181(8) 0.0340(9) 0.0370(9) 0.0219(7) 0.0045(7) 0.0056(7)
C54 0.0219(8) 0.0234(8) 0.0353(9) 0.0099(7) 0.0001(7) 0.0039(6)
C55 0.0237(8) 0.0232(8) 0.0227(8) 0.0060(6) 0.0027(6) 0.0056(6)
C56 0.0441(12) 0.144(3) 0.0352(11) 0.0195(13) 0.0160(9) 0.0399(13)
C57 0.0412(12) 0.103(2) 0.0463(12) 0.0139(13) 0.0173(10) 0.0037(13)
C58 0.0608(16) 0.092(2) 0.0699(17) -0.0138(15) 0.0248(13) -0.0385(15)
C59 0.0558(15) 0.128(2) 0.0528(14) -0.0265(15) 0.0191(12) -0.0430(16)
C60 0.0340(12) 0.166(3) 0.0381(12) 0.0159(15) 0.0059(10) -0.0033(16)
C61 0.0468(13) 0.160(3) 0.0495(14) 0.0291(16) 0.0131(11) 0.0444(15)

loop_
_atom_type_symbol
_atom_type_description
_atom_type_scat_dispersion_real
_atom_type_scat_dispersion_imag
_atom_type_scat_source
C C 0.0033 0.0016 'International Tables Vol C Tables 4.2.6.8 and 6.1.1.4'
H H 0.0000 0.0000 'International Tables Vol C Tables 4.2.6.8 and 6.1.1.4'
Al Al 0.0645 0.0514 'International Tables Vol C Tables 4.2.6.8 and 6.1.1.4'
Be Be 0.0005 0.0002 'International Tables Vol C Tables 4.2.6.8 and 6.1.1.4'
I I -0.4742 1.8119 'International Tables Vol C Tables 4.2.6.8 and 6.1.1.4'
N N 0.0061 0.0033 'International Tables Vol C Tables 4.2.6.8 and 6.1.1.4'
P P 0.1023 0.0942 'International Tables Vol C Tables 4.2.6.8 and 6.1.1.4'

loop_
_geom_angle_atom_site_label_1
_geom_angle_atom_site_label_2
_geom_angle_atom_site_label_3
_geom_angle
_geom_angle_site_symmetry_1
_geom_angle_site_symmetry_3
_geom_angle_publ_flag
C32 P1 C38 105.97(7) . . ?
C32 P1 C30 105.00(7) . . ?
C38 P1 C30 102.05(7) . . ?
C32 P1 Be1 117.96(7) . . ?
C38 P1 Be1 120.41(8) . . ?
C30 P1 Be1 103.07(7) . . ?
N2 Al1 N1 94.62(5) . . ?
N2 Al1 Be1 126.29(7) . . ?
N1 Al1 Be1 120.58(6) . . ?
N2 Al1 I1 100.17(4) . . ?
N1 Al1 I1 99.92(4) . . ?
Be1 Al1 I1 110.67(5) . . ?
C2 N1 C6 116.41(12) . . ?
C2 N1 Al1 119.80(11) . . ?
C6 N1 Al1 123.72(9) . . ?
C2 C1 H1A 109.5 . . ?
C2 C1 H1B 109.5 . . ?
H1A C1 H1B 109.5 . . ?
C2 C1 H1C 109.5 . . ?
H1A C1 H1C 109.5 . . ?
H1B C1 H1C 109.5 . . ?
P1 Be1 P2 89.39(7) . . ?
P1 Be1 Al1 128.08(9) . . ?
P2 Be1 Al1 122.01(9) . . ?
P1 Be1 I2 94.50(7) . . ?
P2 Be1 I2 98.66(7) . . ?
Al1 Be1 I2 116.91(8) . . ?
C50 P2 C44 102.94(7) . . ?
C50 P2 C31 107.16(7) . . ?
C44 P2 C31 99.14(7) . . ?
C50 P2 Be1 112.49(7) . . ?
C44 P2 Be1 129.15(7) . . ?
C31 P2 Be1 103.63(7) . . ?
C4 N2 C18 116.36(12) . . ?
C4 N2 Al1 119.01(10) . . ?
C18 N2 Al1 124.40(9) . . ?
N1 C2 C3 123.27(14) . . ?
N1 C2 C1 121.57(14) . . ?
C3 C2 C1 115.11(14) . . ?
C4 C3 C2 127.47(14) . . ?
C4 C3 H3 116.3 . . ?
C2 C3 H3 116.3 . . ?
N2 C4 C3 123.08(14) . . ?
N2 C4 C5 120.70(14) . . ?
C3 C4 C5 116.21(13) . . ?
C4 C5 H5A 109.5 . . ?
C4 C5 H5B 109.5 . . ?
H5A C5 H5B 109.5 . . ?
C4 C5 H5C 109.5 . . ?
H5A C5 H5C 109.5 . . ?
H5B C5 H5C 109.5 . . ?
C11 C6 C7 121.00(15) . . ?
C11 C6 N1 119.00(14) . . ?
C7 C6 N1 119.90(14) . . ?
C8 C7 C6 117.75(16) . . ?
C8 C7 C12 118.43(17) . . ?
C6 C7 C12 123.48(16) . . ?
C8 C7 C12A 119.5(3) . . ?
C6 C7 C12A 120.8(3) . . ?
C9 C8 C7 121.80(17) . . ?
C9 C8 H8 119.1 . . ?
C7 C8 H8 119.1 . . ?
C8 C9 C10 119.82(16) . . ?
C8 C9 H9 120.1 . . ?
C10 C9 H9 120.1 . . ?
C9 C10 C11 121.27(16) . . ?
C9 C10 H10 119.4 . . ?
C11 C10 H10 119.4 . . ?
C10 C11 C6 118.23(16) . . ?
C10 C11 C15 119.60(15) . . ?
C6 C11 C15 122.16(14) . . ?
C13 C12 C7 114.36(19) . . ?
C13 C12 C14 108.4(2) . . ?
C7 C12 C14 111.24(19) . . ?
C13 C12 H12 107.5 . . ?
C7 C12 H12 107.5 . . ?
C14 C12 H12 107.5 . . ?
C12 C13 H13A 109.5 . . ?
C12 C13 H13B 109.5 . . ?
H13A C13 H13B 109.5 . . ?
C12 C13 H13C 109.5 . . ?
H13A C13 H13C 109.5 . . ?
H13B C13 H13C 109.5 . . ?
C12 C14 H14A 109.5 . . ?
C12 C14 H14B 109.5 . . ?
H14A C14 H14B 109.5 . . ?
C12 C14 H14C 109.5 . . ?
H14A C14 H14C 109.5 . . ?
H14B C14 H14C 109.5 . . ?
C11 C15 C16 112.72(14) . . ?
C11 C15 C17 112.27(14) . . ?
C16 C15 C17 109.18(14) . . ?
C11 C15 H15 107.5 . . ?
C16 C15 H15 107.5 . . ?
C17 C15 H15 107.5 . . ?
C15 C16 H16A 109.5 . . ?
C15 C16 H16B 109.5 . . ?
H16A C16 H16B 109.5 . . ?
C15 C16 H16C 109.5 . . ?
H16A C16 H16C 109.5 . . ?
H16B C16 H16C 109.5 . . ?
C15 C17 H17A 109.5 . . ?
C15 C17 H17B 109.5 . . ?
H17A C17 H17B 109.5 . . ?
C15 C17 H17C 109.5 . . ?
H17A C17 H17C 109.5 . . ?
H17B C17 H17C 109.5 . . ?
C23 C18 C19 120.90(15) . . ?
C23 C18 N2 120.33(14) . . ?
C19 C18 N2 118.72(13) . . ?
C20 C19 C18 118.36(15) . . ?
C20 C19 C24 118.78(15) . . ?
C18 C19 C24 122.74(15) . . ?
C21 C20 C19 121.27(16) . . ?
C21 C20 H20 119.4 . . ?
C19 C20 H20 119.4 . . ?
C22 C21 C20 119.85(16) . . ?
C22 C21 H21 120.1 . . ?
C20 C21 H21 120.1 . . ?
C21 C22 C23 121.21(15) . . ?
C21 C22 H22 119.4 . . ?
C23 C22 H22 119.4 . . ?
C22 C23 C18 118.35(15) . . ?
C22 C23 C27 118.46(14) . . ?
C18 C23 C27 123.19(14) . . ?
C19 C24 C25 112.91(15) . . ?
C19 C24 C26 110.68(14) . . ?
C25 C24 C26 109.42(15) . . ?
C19 C24 H24 107.9 . . ?
C25 C24 H24 107.9 . . ?
C26 C24 H24 107.9 . . ?
C24 C25 H25A 109.5 . . ?
C24 C25 H25B 109.5 . . ?
H25A C25 H25B 109.5 . . ?
C24 C25 H25C 109.5 . . ?
H25A C25 H25C 109.5 . . ?
H25B C25 H25C 109.5 . . ?
C24 C26 H26A 109.5 . . ?
C24 C26 H26B 109.5 . . ?
H26A C26 H26B 109.5 . . ?
C24 C26 H26C 109.5 . . ?
H26A C26 H26C 109.5 . . ?
H26B C26 H26C 109.5 . . ?
C23 C27 C28 109.61(14) . . ?
C23 C27 C29 112.84(14) . . ?
C28 C27 C29 110.36(14) . . ?
C23 C27 H27 108.0 . . ?
C28 C27 H27 108.0 . . ?
C29 C27 H27 108.0 . . ?
C27 C28 H28A 109.5 . . ?
C27 C28 H28B 109.5 . . ?
H28A C28 H28B 109.5 . . ?
C27 C28 H28C 109.5 . . ?
H28A C28 H28C 109.5 . . ?
H28B C28 H28C 109.5 . . ?
C27 C29 H29A 109.5 . . ?
C27 C29 H29B 109.5 . . ?
H29A C29 H29B 109.5 . . ?
C27 C29 H29C 109.5 . . ?
H29A C29 H29C 109.5 . . ?
H29B C29 H29C 109.5 . . ?
C31 C30 P1 107.68(10) . . ?
C31 C30 H30A 110.2 . . ?
P1 C30 H30A 110.2 . . ?
C31 C30 H30B 110.2 . . ?
P1 C30 H30B 110.2 . . ?
H30A C30 H30B 108.5 . . ?
C30 C31 P2 112.57(10) . . ?
C30 C31 H31A 109.1 . . ?
P2 C31 H31A 109.1 . . ?
C30 C31 H31B 109.1 . . ?
P2 C31 H31B 109.1 . . ?
H31A C31 H31B 107.8 . . ?
C37 C32 C33 119.01(15) . . ?
C37 C32 P1 118.79(12) . . ?
C33 C32 P1 122.17(12) . . ?
C34 C33 C32 120.33(15) . . ?
C34 C33 H33 119.8 . . ?
C32 C33 H33 119.8 . . ?
C33 C34 C35 120.31(16) . . ?
C33 C34 H34 119.8 . . ?
C35 C34 H34 119.8 . . ?
C34 C35 C36 119.96(17) . . ?
C34 C35 H35 120.0 . . ?
C36 C35 H35 120.0 . . ?
C37 C36 C35 119.91(16) . . ?
C37 C36 H36 120.0 . . ?
C35 C36 H36 120.0 . . ?
C36 C37 C32 120.48(15) . . ?
C36 C37 H37 119.8 . . ?
C32 C37 H37 119.8 . . ?
C39 C38 C43 118.87(16) . . ?
C39 C38 P1 118.01(12) . . ?
C43 C38 P1 123.11(14) . . ?
C38 C39 C40 120.86(17) . . ?
C38 C39 H39 119.6 . . ?
C40 C39 H39 119.6 . . ?
C41 C40 C39 119.53(19) . . ?
C41 C40 H40 120.2 . . ?
C39 C40 H40 120.2 . . ?
C42 C41 C40 119.97(18) . . ?
C42 C41 H41 120.0 . . ?
C40 C41 H41 120.0 . . ?
C41 C42 C43 120.73(18) . . ?
C41 C42 H42 119.6 . . ?
C43 C42 H42 119.6 . . ?
C42 C43 C38 120.02(18) . . ?
C42 C43 H43 120.0 . . ?
C38 C43 H43 120.0 . . ?
C49 C44 C45 118.72(16) . . ?
C49 C44 P2 119.42(13) . . ?
C45 C44 P2 121.65(13) . . ?
C46 C45 C44 120.44(17) . . ?
C46 C45 H45 119.8 . . ?
C44 C45 H45 119.8 . . ?
C47 C46 C45 120.23(18) . . ?
C47 C46 H46 119.9 . . ?
C45 C46 H46 119.9 . . ?
C48 C47 C46 120.13(17) . . ?
C48 C47 H47 119.9 . . ?
C46 C47 H47 119.9 . . ?
C47 C48 C49 119.81(18) . . ?
C47 C48 H48 120.1 . . ?
C49 C48 H48 120.1 . . ?
C44 C49 C48 120.64(18) . . ?
C44 C49 H49 119.7 . . ?
C48 C49 H49 119.7 . . ?
C51 C50 C55 119.02(14) . . ?
C51 C50 P2 123.34(12) . . ?
C55 C50 P2 117.63(12) . . ?
C52 C51 C50 120.36(15) . . ?
C52 C51 H51 119.8 . . ?
C50 C51 H51 119.8 . . ?
C53 C52 C51 120.19(16) . . ?
C53 C52 H52 119.9 . . ?
C51 C52 H52 119.9 . . ?
C52 C53 C54 120.06(16) . . ?
C52 C53 H53 120.0 . . ?
C54 C53 H53 120.0 . . ?
C53 C54 C55 119.85(16) . . ?
C53 C54 H54 120.1 . . ?
C55 C54 H54 120.1 . . ?
C54 C55 C50 120.50(15) . . ?
C54 C55 H55 119.8 . . ?
C50 C55 H55 119.8 . . ?
C57 C56 C61 121.8(3) . . ?
C57 C56 H56 119.1 . . ?
C61 C56 H56 119.1 . . ?
C56 C57 C58 119.8(3) . . ?
C56 C57 H57 120.1 . . ?
C58 C57 H57 120.1 . . ?
C57 C58 C59 118.9(3) . . ?
C57 C58 H58 120.5 . . ?
C59 C58 H58 120.5 . . ?
C60 C59 C58 120.2(3) . . ?
C60 C59 H59 119.9 . . ?
C58 C59 H59 119.9 . . ?
C59 C60 C61 120.9(3) . . ?
C59 C60 H60 119.6 . . ?
C61 C60 H60 119.6 . . ?
C60 C61 C56 118.3(3) . . ?
C60 C61 H61 120.8 . . ?
C56 C61 H61 120.8 . . ?
C13A C12A C14A 109.5(5) . . ?
C13A C12A C7 103.1(5) . . ?
C14A C12A C7 115.3(5) . . ?
C13A C12A H12A 109.6 . . ?
C14A C12A H12A 109.6 . . ?
C7 C12A H12A 109.6 . . ?
C12A C13A H13D 109.5 . . ?
C12A C13A H13E 109.5 . . ?
H13D C13A H13E 109.5 . . ?
C12A C13A H13F 109.5 . . ?
H13D C13A H13F 109.5 . . ?
H13E C13A H13F 109.5 . . ?
C12A C14A H14D 109.5 . . ?
C12A C14A H14E 109.5 . . ?
H14D C14A H14E 109.5 . . ?
C12A C14A H14F 109.5 . . ?
H14D C14A H14F 109.5 . . ?
H14E C14A H14F 109.5 . . ?

loop_
_geom_bond_atom_site_label_1
_geom_bond_atom_site_label_2
_geom_bond_distance
_geom_bond_site_symmetry_2
_geom_bond_publ_flag
I1 Al1 2.7218(5) . ?
P1 C32 1.8176(17) . ?
P1 C38 1.8265(16) . ?
P1 C30 1.8469(15) . ?
P1 Be1 2.228(2) . ?
Al1 N2 1.9431(13) . ?
Al1 N1 1.9516(13) . ?
Al1 Be1 2.368(2) . ?
N1 C2 1.337(2) . ?
N1 C6 1.455(2) . ?
C1 C2 1.517(2) . ?
C1 H1A 0.9800 . ?
C1 H1B 0.9800 . ?
C1 H1C 0.9800 . ?
Be1 P2 2.286(2) . ?
Be1 I2 2.425(2) . ?
P2 C50 1.8135(16) . ?
P2 C44 1.8295(17) . ?
P2 C31 1.8427(16) . ?
N2 C4 1.3444(19) . ?
N2 C18 1.458(2) . ?
C2 C3 1.396(2) . ?
C3 C4 1.394(2) . ?
C3 H3 0.9500 . ?
C4 C5 1.512(2) . ?
C5 H5A 0.9800 . ?
C5 H5B 0.9800 . ?
C5 H5C 0.9800 . ?
C6 C11 1.409(2) . ?
C6 C7 1.409(2) . ?
C7 C8 1.396(2) . ?
C7 C12 1.532(3) . ?
C7 C12A 1.574(7) . ?
C8 C9 1.374(3) . ?
C8 H8 0.9500 . ?
C9 C10 1.378(3) . ?
C9 H9 0.9500 . ?
C10 C11 1.394(2) . ?
C10 H10 0.9500 . ?
C11 C15 1.523(2) . ?
C12 C13 1.530(3) . ?
C12 C14 1.543(3) . ?
C12 H12 1.0000 . ?
C13 H13A 0.9800 . ?
C13 H13B 0.9800 . ?
C13 H13C 0.9800 . ?
C14 H14A 0.9800 . ?
C14 H14B 0.9800 . ?
C14 H14C 0.9800 . ?
C15 C16 1.534(2) . ?
C15 C17 1.536(2) . ?
C15 H15 1.0000 . ?
C16 H16A 0.9800 . ?
C16 H16B 0.9800 . ?
C16 H16C 0.9800 . ?
C17 H17A 0.9800 . ?
C17 H17B 0.9800 . ?
C17 H17C 0.9800 . ?
C18 C23 1.404(2) . ?
C18 C19 1.409(2) . ?
C19 C20 1.397(2) . ?
C19 C24 1.520(2) . ?
C20 C21 1.382(2) . ?
C20 H20 0.9500 . ?
C21 C22 1.380(2) . ?
C21 H21 0.9500 . ?
C22 C23 1.401(2) . ?
C22 H22 0.9500 . ?
C23 C27 1.517(2) . ?
C24 C25 1.528(3) . ?
C24 C26 1.533(3) . ?
C24 H24 1.0000 . ?
C25 H25A 0.9800 . ?
C25 H25B 0.9800 . ?
C25 H25C 0.9800 . ?
C26 H26A 0.9800 . ?
C26 H26B 0.9800 . ?
C26 H26C 0.9800 . ?
C27 C28 1.526(2) . ?
C27 C29 1.536(2) . ?
C27 H27 1.0000 . ?
C28 H28A 0.9800 . ?
C28 H28B 0.9800 . ?
C28 H28C 0.9800 . ?
C29 H29A 0.9800 . ?
C29 H29B 0.9800 . ?
C29 H29C 0.9800 . ?
C30 C31 1.530(2) . ?
C30 H30A 0.9900 . ?
C30 H30B 0.9900 . ?
C31 H31A 0.9900 . ?
C31 H31B 0.9900 . ?
C32 C37 1.390(2) . ?
C32 C33 1.401(2) . ?
C33 C34 1.381(3) . ?
C33 H33 0.9500 . ?
C34 C35 1.382(2) . ?
C34 H34 0.9500 . ?
C35 C36 1.391(2) . ?
C35 H35 0.9500 . ?
C36 C37 1.387(3) . ?
C36 H36 0.9500 . ?
C37 H37 0.9500 . ?
C38 C39 1.387(3) . ?
C38 C43 1.393(2) . ?
C39 C40 1.393(3) . ?
C39 H39 0.9500 . ?
C40 C41 1.382(3) . ?
C40 H40 0.9500 . ?
C41 C42 1.377(3) . ?
C41 H41 0.9500 . ?
C42 C43 1.385(3) . ?
C42 H42 0.9500 . ?
C43 H43 0.9500 . ?
C44 C49 1.385(2) . ?
C44 C45 1.389(2) . ?
C45 C46 1.385(3) . ?
C45 H45 0.9500 . ?
C46 C47 1.380(3) . ?
C46 H46 0.9500 . ?
C47 C48 1.370(3) . ?
C47 H47 0.9500 . ?
C48 C49 1.396(3) . ?
C48 H48 0.9500 . ?
C49 H49 0.9500 . ?
C50 C51 1.391(2) . ?
C50 C55 1.395(2) . ?
C51 C52 1.386(2) . ?
C51 H51 0.9500 . ?
C52 C53 1.382(3) . ?
C52 H52 0.9500 . ?
C53 C54 1.386(3) . ?
C53 H53 0.9500 . ?
C54 C55 1.386(2) . ?
C54 H54 0.9500 . ?
C55 H55 0.9500 . ?
C56 C57 1.347(4) . ?
C56 C61 1.388(4) . ?
C56 H56 0.9500 . ?
C57 C58 1.380(4) . ?
C57 H57 0.9500 . ?
C58 C59 1.403(5) . ?
C58 H58 0.9500 . ?
C59 C60 1.353(5) . ?
C59 H59 0.9500 . ?
C60 C61 1.375(4) . ?
C60 H60 0.9500 . ?
C61 H61 0.9500 . ?
C12A C13A 1.501(8) . ?
C12A C14A 1.544(9) . ?
C12A H12A 1.0000 . ?
C13A H13D 0.9800 . ?
C13A H13E 0.9800 . ?
C13A H13F 0.9800 . ?
C14A H14D 0.9800 . ?
C14A H14E 0.9800 . ?
C14A H14F 0.9800 . ?

loop_
_geom_torsion_atom_site_label_1
_geom_torsion_atom_site_label_2
_geom_torsion_atom_site_label_3
_geom_torsion_atom_site_label_4
_geom_torsion
_geom_torsion_site_symmetry_1
_geom_torsion_site_symmetry_2
_geom_torsion_site_symmetry_3
_geom_torsion_site_symmetry_4
_geom_torsion_publ_flag
C6 N1 C2 C3 -171.93(15) . . . . ?
Al1 N1 C2 C3 10.9(2) . . . . ?
C6 N1 C2 C1 5.5(2) . . . . ?
Al1 N1 C2 C1 -171.69(12) . . . . ?
N1 C2 C3 C4 17.7(3) . . . . ?
C1 C2 C3 C4 -159.82(16) . . . . ?
C18 N2 C4 C3 166.21(14) . . . . ?
Al1 N2 C4 C3 -19.1(2) . . . . ?
C18 N2 C4 C5 -12.5(2) . . . . ?
Al1 N2 C4 C5 162.21(11) . . . . ?
C2 C3 C4 N2 -13.0(3) . . . . ?
C2 C3 C4 C5 165.74(15) . . . . ?
C2 N1 C6 C11 90.55(17) . . . . ?
Al1 N1 C6 C11 -92.44(15) . . . . ?
C2 N1 C6 C7 -85.86(18) . . . . ?
Al1 N1 C6 C7 91.15(16) . . . . ?
C11 C6 C7 C8 -3.0(2) . . . . ?
N1 C6 C7 C8 173.35(14) . . . . ?
C11 C6 C7 C12 170.21(17) . . . . ?
N1 C6 C7 C12 -13.5(2) . . . . ?
C11 C6 C7 C12A -166.8(3) . . . . ?
N1 C6 C7 C12A 9.5(3) . . . . ?
C6 C7 C8 C9 -0.2(3) . . . . ?
C12 C7 C8 C9 -173.77(18) . . . . ?
C12A C7 C8 C9 163.8(3) . . . . ?
C7 C8 C9 C10 2.5(3) . . . . ?
C8 C9 C10 C11 -1.7(3) . . . . ?
C9 C10 C11 C6 -1.5(2) . . . . ?
C9 C10 C11 C15 179.16(15) . . . . ?
C7 C6 C11 C10 3.8(2) . . . . ?
N1 C6 C11 C10 -172.55(13) . . . . ?
C7 C6 C11 C15 -176.84(14) . . . . ?
N1 C6 C11 C15 6.8(2) . . . . ?
C8 C7 C12 C13 17.3(3) . . . . ?
C6 C7 C12 C13 -155.88(19) . . . . ?
C8 C7 C12 C14 -106.0(2) . . . . ?
C6 C7 C12 C14 80.8(2) . . . . ?
C10 C11 C15 C16 -26.4(2) . . . . ?
C6 C11 C15 C16 154.29(15) . . . . ?
C10 C11 C15 C17 97.43(18) . . . . ?
C6 C11 C15 C17 -81.91(19) . . . . ?
C4 N2 C18 C23 86.09(17) . . . . ?
Al1 N2 C18 C23 -88.31(15) . . . . ?
C4 N2 C18 C19 -91.29(16) . . . . ?
Al1 N2 C18 C19 94.31(14) . . . . ?
C23 C18 C19 C20 1.3(2) . . . . ?
N2 C18 C19 C20 178.67(13) . . . . ?
C23 C18 C19 C24 -174.62(14) . . . . ?
N2 C18 C19 C24 2.7(2) . . . . ?
C18 C19 C20 C21 0.5(2) . . . . ?
C24 C19 C20 C21 176.60(15) . . . . ?
C19 C20 C21 C22 -0.8(2) . . . . ?
C20 C21 C22 C23 -0.7(2) . . . . ?
C21 C22 C23 C18 2.5(2) . . . . ?
C21 C22 C23 C27 -177.79(14) . . . . ?
C19 C18 C23 C22 -2.8(2) . . . . ?
N2 C18 C23 C22 179.91(13) . . . . ?
C19 C18 C23 C27 177.52(13) . . . . ?
N2 C18 C23 C27 0.2(2) . . . . ?
C20 C19 C24 C25 46.3(2) . . . . ?
C18 C19 C24 C25 -137.77(15) . . . . ?
C20 C19 C24 C26 -76.73(19) . . . . ?
C18 C19 C24 C26 99.18(18) . . . . ?
C22 C23 C27 C28 -70.85(18) . . . . ?
C18 C23 C27 C28 108.86(17) . . . . ?
C22 C23 C27 C29 52.58(19) . . . . ?
C18 C23 C27 C29 -127.71(16) . . . . ?
C32 P1 C30 C31 -173.07(10) . . . . ?
C38 P1 C30 C31 76.54(12) . . . . ?
Be1 P1 C30 C31 -48.98(12) . . . . ?
P1 C30 C31 P2 51.35(13) . . . . ?
C50 P2 C31 C30 90.52(12) . . . . ?
C44 P2 C31 C30 -162.80(11) . . . . ?
Be1 P2 C31 C30 -28.62(13) . . . . ?
C38 P1 C32 C37 -95.86(13) . . . . ?
C30 P1 C32 C37 156.60(13) . . . . ?
Be1 P1 C32 C37 42.56(15) . . . . ?
C38 P1 C32 C33 86.04(14) . . . . ?
C30 P1 C32 C33 -21.50(15) . . . . ?
Be1 P1 C32 C33 -135.53(13) . . . . ?
C37 C32 C33 C34 0.4(2) . . . . ?
P1 C32 C33 C34 178.52(13) . . . . ?
C32 C33 C34 C35 -0.7(3) . . . . ?
C33 C34 C35 C36 0.4(3) . . . . ?
C34 C35 C36 C37 0.2(3) . . . . ?
C35 C36 C37 C32 -0.4(3) . . . . ?
C33 C32 C37 C36 0.1(2) . . . . ?
P1 C32 C37 C36 -178.03(13) . . . . ?
C32 P1 C38 C39 148.66(13) . . . . ?
C30 P1 C38 C39 -101.68(13) . . . . ?
Be1 P1 C38 C39 11.48(16) . . . . ?
C32 P1 C38 C43 -31.25(15) . . . . ?
C30 P1 C38 C43 78.41(15) . . . . ?
Be1 P1 C38 C43 -168.43(13) . . . . ?
C43 C38 C39 C40 -0.4(2) . . . . ?
P1 C38 C39 C40 179.67(13) . . . . ?
C38 C39 C40 C41 1.4(3) . . . . ?
C39 C40 C41 C42 -1.5(3) . . . . ?
C40 C41 C42 C43 0.6(3) . . . . ?
C41 C42 C43 C38 0.4(3) . . . . ?
C39 C38 C43 C42 -0.5(2) . . . . ?
P1 C38 C43 C42 179.43(14) . . . . ?
C50 P2 C44 C49 -172.86(14) . . . . ?
C31 P2 C44 C49 77.04(15) . . . . ?
Be1 P2 C44 C49 -38.98(18) . . . . ?
C50 P2 C44 C45 12.58(15) . . . . ?
C31 P2 C44 C45 -97.52(14) . . . . ?
Be1 P2 C44 C45 146.46(13) . . . . ?
C49 C44 C45 C46 -0.9(3) . . . . ?
P2 C44 C45 C46 173.70(14) . . . . ?
C44 C45 C46 C47 -0.6(3) . . . . ?
C45 C46 C47 C48 1.0(3) . . . . ?
C46 C47 C48 C49 0.1(3) . . . . ?
C45 C44 C49 C48 2.0(3) . . . . ?
P2 C44 C49 C48 -172.76(15) . . . . ?
C47 C48 C49 C44 -1.6(3) . . . . ?
C44 P2 C50 C51 -105.52(14) . . . . ?
C31 P2 C50 C51 -1.55(15) . . . . ?
Be1 P2 C50 C51 111.71(14) . . . . ?
C44 P2 C50 C55 75.26(13) . . . . ?
C31 P2 C50 C55 179.24(12) . . . . ?
Be1 P2 C50 C55 -67.51(14) . . . . ?
C55 C50 C51 C52 -0.3(2) . . . . ?
P2 C50 C51 C52 -179.49(12) . . . . ?
C50 C51 C52 C53 -0.3(2) . . . . ?
C51 C52 C53 C54 0.3(3) . . . . ?
C52 C53 C54 C55 0.2(3) . . . . ?
C53 C54 C55 C50 -0.8(2) . . . . ?
C51 C50 C55 C54 0.9(2) . . . . ?
P2 C50 C55 C54 -179.88(13) . . . . ?
C61 C56 C57 C58 0.9(4) . . . . ?
C56 C57 C58 C59 -0.5(4) . . . . ?
C57 C58 C59 C60 0.0(4) . . . . ?
C58 C59 C60 C61 0.1(4) . . . . ?
C59 C60 C61 C56 0.2(4) . . . . ?
C57 C56 C61 C60 -0.7(4) . . . . ?
C8 C7 C12A C13A 73.3(5) . . . . ?
C6 C7 C12A C13A -123.1(4) . . . . ?
C8 C7 C12A C14A -45.9(6) . . . . ?
C6 C7 C12A C14A 117.7(5) . . . . ?
